data_8103189
loop_
_publ_author_name
'Wei-Qiu Kan'
'Jian-Fang Ma'

_publ_section_title
;
 Crystal structure of
 [3,3'-butylenebis(imidazole-1,1'-diium)]bis[3,3'-butylenebis(imidazol-1-ium)]octamolybdate
 --- water (1:2), [C10H16N4][(C10H15N4)Mo8O26] &#x2022; 2H2O
;
_journal_issue 4
_journal_name_full 'Zeitschrift f\"ur Kristallographie - New Crystal Structures'
_journal_page_first 497
_journal_volume 226
_journal_year 2011
_chemical_formula_moiety 'C30 H46 Mo8 N12 O26,2(H2O) '
_chemical_formula_sum 'C30 H50 Mo8 N12 O28'
_chemical_formula_weight 1794.34
_chemical_melting_point ?
_chemical_name_systematic
;
 diaqua-tri[3,3'-(butane-1,4-diyl)diimidazol-1-ium]octamolybdate
;
_space_group_IT_number 2
_symmetry_cell_setting triclinic
_symmetry_space_group_name_Hall '-P 1'
_symmetry_space_group_name_H-M 'P -1'
_atom_sites_solution_hydrogens geom
_atom_sites_solution_primary direct
_atom_sites_solution_secondary difmap
_audit_creation_method SHELXL-97
_cell_angle_alpha 60.949(2)
_cell_angle_beta 86.274(2)
_cell_angle_gamma 65.506(2)
_cell_formula_units_Z 1
_cell_length_a 11.3318(3)
_cell_length_b 11.8120(3)
_cell_length_c 12.1403(3)
_cell_measurement_reflns_used 6743
_cell_measurement_temperature 293(2)
_cell_measurement_theta_max 29.8540
_cell_measurement_theta_min 4.0631
_cell_volume 1273.58(7)
_computing_cell_refinement CrysAlis
_computing_data_collection CrysAlis
_computing_data_reduction CrysAlis
_computing_structure_refinement 'SHELXL-97 [4](Sheldrick, 1997)'
_computing_structure_solution 'SHELXS-97 [3]'
_diffrn_ambient_temperature 293(2)
_diffrn_detector_area_resol_mean 10.0
_diffrn_measured_fraction_theta_full 0.993
_diffrn_measured_fraction_theta_max 0.854
_diffrn_measurement_device_type 'Oxford Diffraction Gemini R Ultra'
_diffrn_measurement_method '\w scan'
_diffrn_radiation_monochromator graphite
_diffrn_radiation_source 'fine-focus sealed tube'
_diffrn_radiation_type MoK\a
_diffrn_radiation_wavelength 0.71073
_diffrn_reflns_av_R_equivalents 0.0217
_diffrn_reflns_av_sigmaI/netI 0.0421
_diffrn_reflns_limit_h_max 12
_diffrn_reflns_limit_h_min -15
_diffrn_reflns_limit_k_max 16
_diffrn_reflns_limit_k_min -15
_diffrn_reflns_limit_l_max 16
_diffrn_reflns_limit_l_min -16
_diffrn_reflns_number 10895
_diffrn_reflns_theta_full 25.00
_diffrn_reflns_theta_max 29.91
_diffrn_reflns_theta_min 4.07
_exptl_absorpt_coefficient_mu 2.004
_exptl_absorpt_correction_T_max 0.7143
_exptl_absorpt_correction_T_min 0.6900
_exptl_absorpt_correction_type multi-scan
_exptl_crystal_colour colorless
_exptl_crystal_density_diffrn 2.340
_exptl_crystal_density_method 'not measured'
_exptl_crystal_description block
_exptl_crystal_F_000 874
_exptl_crystal_size_max 0.20
_exptl_crystal_size_mid 0.20
_exptl_crystal_size_min 0.18
_refine_diff_density_max 0.663
_refine_diff_density_min -0.583
_refine_diff_density_rms 0.109
_refine_ls_extinction_method none
_refine_ls_goodness_of_fit_ref 0.935
_refine_ls_hydrogen_treatment constr
_refine_ls_matrix_type full
_refine_ls_number_parameters 352
_refine_ls_number_reflns 6291
_refine_ls_number_restraints 2
_refine_ls_restrained_S_all 0.937
_refine_ls_R_factor_all 0.0385
_refine_ls_R_factor_gt 0.0259
_refine_ls_shift/su_max 0.002
_refine_ls_shift/su_mean 0.000
_refine_ls_structure_factor_coef Fsqd
_refine_ls_weighting_details 'calc w=1/[\s^2^(Fo^2^)+(0.0270P)^2^+0.0000P] where P=(Fo^2^+2Fc^2^)/3'
_refine_ls_weighting_scheme calc
_refine_ls_wR_factor_gt 0.0529
_refine_ls_wR_factor_ref 0.0551
_reflns_number_gt 4998
_reflns_number_total 6291
_reflns_threshold_expression >2sigma(I)
_cod_data_source_file 1267-3430.cff
_cod_data_source_block a
_cod_depositor_comments
;
The following automatic conversions were performed:

'_chemical_melting_point' value 'not measured' was changed to '?' -
the value is undefined or not given.

Automatic conversion script
Id: cif_fix_values 1715 2011-07-08 13:25:40Z adriana 
;
_cod_original_cell_volume 1273.58(6)
_cod_original_sg_symbol_H-M p-1
_cod_database_code 8103189

loop_
_symmetry_equiv_pos_as_xyz
'x, y, z'
'-x, -y, -z'

loop_
_atom_site_label
_atom_site_type_symbol
_atom_site_fract_x
_atom_site_fract_y
_atom_site_fract_z
_atom_site_U_iso_or_equiv
_atom_site_adp_type
_atom_site_occupancy
_atom_site_symmetry_multiplicity
_atom_site_calc_flag
_atom_site_refinement_flags
Mo1 Mo -1.24079(2) 0.45349(3) 0.32534(3) 0.02014(6) Uani 1 1 d .
Mo2 Mo -1.10045(2) 0.64462(3) 0.35783(2) 0.01554(6) Uani 1 1 d .
Mo3 Mo -0.76015(2) 0.47411(3) 0.39506(2) 0.01773(6) Uani 1 1 d .
Mo4 Mo -0.93133(2) 0.36068(3) 0.30423(2) 0.01841(6) Uani 1 1 d .
C1 C -1.5009(3) 0.7010(3) 0.3259(3) 0.0250(7) Uani 1 1 d .
H1 H -1.4954 0.6403 0.4126 0.030 Uiso 1 1 calc R
C2 C -1.4614(3) 0.7834(4) 0.1338(3) 0.0342(8) Uani 1 1 d .
H2 H -1.4220 0.7900 0.0626 0.041 Uiso 1 1 calc R
C3 C -1.5716(3) 0.8887(4) 0.1343(3) 0.0358(8) Uani 1 1 d .
H3 H -1.6217 0.9796 0.0647 0.043 Uiso 1 1 calc R
C4 C -1.7002(3) 0.9104(4) 0.3091(3) 0.0296(7) Uani 1 1 d .
H4A H -1.7080 1.0068 0.2750 0.035 Uiso 1 1 calc R
H4B H -1.6752 0.8601 0.4013 0.035 Uiso 1 1 calc R
C5 C -1.8327(3) 0.9212(4) 0.2787(3) 0.0274(7) Uani 1 1 d .
H5A H -1.8259 0.8258 0.3089 0.033 Uiso 1 1 calc R
H5B H -1.8625 0.9780 0.1869 0.033 Uiso 1 1 calc R
C6 C -1.9314(3) 0.9927(4) 0.3440(3) 0.0283(7) Uani 1 1 d .
H6A H -1.9060 0.9290 0.4359 0.034 Uiso 1 1 calc R
H6B H -1.9270 1.0810 0.3233 0.034 Uiso 1 1 calc R
C7 C -2.0721(3) 1.0277(4) 0.3056(3) 0.0330(8) Uani 1 1 d .
H7A H -2.0797 0.9387 0.3366 0.040 Uiso 1 1 calc R
H7B H -2.1297 1.0788 0.3455 0.040 Uiso 1 1 calc R
C8 C -2.1054(3) 1.2387(4) 0.0893(3) 0.0299(7) Uani 1 1 d .
H8 H -2.0778 1.2870 0.1157 0.036 Uiso 1 1 calc R
C9 C -2.1598(4) 1.0815(4) 0.0922(4) 0.0482(10) Uani 1 1 d .
H9 H -2.1761 1.0014 0.1210 0.058 Uiso 1 1 calc R
C10 C -2.1769(5) 1.1834(4) -0.0307(4) 0.0543(11) Uani 1 1 d .
H10 H -2.2071 1.1870 -0.1024 0.065 Uiso 1 1 calc R
C11 C -1.4129(3) 1.1614(4) 0.3500(3) 0.0340(8) Uani 1 1 d .
H11 H -1.3740 1.1971 0.3824 0.041 Uiso 1 1 calc R
C12 C -1.4630(3) 1.0139(4) 0.3282(4) 0.0374(8) Uani 1 1 d .
H12 H -1.4644 0.9295 0.3432 0.045 Uiso 1 1 calc R
C13 C -1.5361(3) 1.1481(4) 0.2304(3) 0.0345(8) Uani 1 1 d .
H13 H -1.5971 1.1739 0.1650 0.041 Uiso 1 1 calc R
C14 C -1.5491(4) 1.3928(4) 0.1573(3) 0.0404(9) Uani 1 1 d .
H14A H -1.5363 1.4374 0.2019 0.048 Uiso 1 1 calc R
H14B H -1.6426 1.4363 0.1261 0.048 Uiso 1 1 calc R
C15 C -1.4766(3) 1.4207(3) 0.0460(3) 0.0289(7) Uani 1 1 d .
H15A H -1.4894 1.3760 0.0015 0.035 Uiso 1 1 calc R
H15B H -1.3831 1.3770 0.0773 0.035 Uiso 1 1 calc R
N1 N -1.4164(2) 0.6648(3) 0.2553(2) 0.0241(6) Uani 1 1 d .
N2 N -1.5950(2) 0.8352(3) 0.2577(2) 0.0259(6) Uani 1 1 d .
N3 N -2.1148(2) 1.1164(3) 0.1661(2) 0.0262(6) Uani 1 1 d .
N4 N -2.1417(3) 1.2800(3) -0.0300(3) 0.0319(6) Uani 1 1 d .
H4 H -2.1429 1.3556 -0.0965 0.038 Uiso 1 1 calc R
N5 N -1.3877(3) 1.0253(3) 0.4000(3) 0.0354(7) Uani 1 1 d .
H5 H -1.3318 0.9546 0.4679 0.042 Uiso 1 1 calc R
N6 N -1.5031(3) 1.2388(3) 0.2461(3) 0.0275(6) Uani 1 1 d .
O1 O -1.2699(2) 0.4817(3) 0.1764(2) 0.0354(6) Uani 1 1 d .
O2 O -1.3272(2) 0.3614(2) 0.4141(2) 0.0345(5) Uani 1 1 d .
O3 O -1.21198(19) 0.5187(2) 0.45073(18) 0.0193(4) Uani 1 1 d .
O4 O -1.10752(19) 0.5687(2) 0.25359(18) 0.0192(4) Uani 1 1 d .
O5 O -1.2311(2) 0.8099(2) 0.2858(2) 0.0259(5) Uani 1 1 d .
O6 O -1.08119(18) 0.5937(2) 0.53640(17) 0.0161(4) Uani 1 1 d .
O7 O -0.9651(2) 0.6824(2) 0.31671(19) 0.0216(4) Uani 1 1 d .
O8 O -0.6928(2) 0.5908(2) 0.3130(2) 0.0295(5) Uani 1 1 d .
O9 O -0.6307(2) 0.3072(2) 0.4568(2) 0.0276(5) Uani 1 1 d .
O10 O -0.83594(19) 0.4776(2) 0.25229(18) 0.0197(4) Uani 1 1 d .
O11 O -0.8027(2) 0.1922(2) 0.3886(2) 0.0291(5) Uani 1 1 d .
O12 O -0.9630(2) 0.3819(2) 0.1585(2) 0.0301(5) Uani 1 1 d .
O13 O -1.06699(19) 0.3045(2) 0.38510(19) 0.0222(4) Uani 1 1 d .
O1W O -1.1942(3) 0.7555(3) -0.0213(2) 0.0522(8) Uani 1 1 d D
H1WA H -1.1621 0.6742 0.0695 0.078 Uiso 1 1 d RD
H1WB H -1.1444 0.7099 -0.0689 0.078 Uiso 1 1 d RD

loop_
_atom_site_aniso_label
_atom_site_aniso_U_11
_atom_site_aniso_U_22
_atom_site_aniso_U_33
_atom_site_aniso_U_23
_atom_site_aniso_U_13
_atom_site_aniso_U_12
Mo1 0.01838(13) 0.02221(14) 0.02507(14) -0.01455(12) 0.00224(11) -0.00998(10)
Mo2 0.01714(12) 0.01438(12) 0.01551(12) -0.00781(11) 0.00181(10) -0.00680(9)
Mo3 0.01647(12) 0.02106(14) 0.01909(13) -0.01180(12) 0.00492(10) -0.00939(10)
Mo4 0.01818(12) 0.01937(13) 0.02153(13) -0.01357(12) 0.00297(10) -0.00749(10)
C1 0.0222(15) 0.0294(18) 0.0247(16) -0.0138(15) 0.0016(13) -0.0120(13)
C2 0.0297(18) 0.037(2) 0.0260(18) -0.0116(17) 0.0033(15) -0.0111(15)
C3 0.0356(19) 0.0260(19) 0.0277(18) -0.0045(16) 0.0016(16) -0.0086(15)
C4 0.0236(16) 0.0308(19) 0.0365(19) -0.0202(17) 0.0050(15) -0.0099(14)
C5 0.0243(16) 0.0286(18) 0.0321(18) -0.0180(16) 0.0039(14) -0.0106(14)
C6 0.0282(17) 0.0269(18) 0.0267(17) -0.0134(15) 0.0020(14) -0.0092(14)
C7 0.0263(17) 0.037(2) 0.0250(17) -0.0103(16) 0.0069(14) -0.0116(15)
C8 0.0302(17) 0.0291(18) 0.0315(18) -0.0129(16) 0.0025(15) -0.0165(15)
C9 0.080(3) 0.033(2) 0.035(2) -0.0118(19) -0.003(2) -0.033(2)
C10 0.091(3) 0.036(2) 0.035(2) -0.015(2) -0.002(2) -0.028(2)
C11 0.0334(18) 0.040(2) 0.0325(19) -0.0198(18) 0.0084(16) -0.0181(16)
C12 0.0321(18) 0.032(2) 0.048(2) -0.0196(19) 0.0104(17) -0.0157(16)
C13 0.0316(18) 0.034(2) 0.0350(19) -0.0156(18) 0.0017(16) -0.0130(16)
C14 0.042(2) 0.0235(18) 0.041(2) -0.0113(17) 0.0181(18) -0.0103(16)
C15 0.0285(17) 0.0260(18) 0.0321(18) -0.0145(16) 0.0090(15) -0.0127(14)
N1 0.0203(12) 0.0253(14) 0.0246(14) -0.0120(13) 0.0007(11) -0.0085(11)
N2 0.0206(13) 0.0258(15) 0.0293(14) -0.0140(13) 0.0019(12) -0.0079(11)
N3 0.0204(13) 0.0260(15) 0.0257(14) -0.0104(13) 0.0026(11) -0.0077(11)
N4 0.0353(16) 0.0240(15) 0.0268(15) -0.0073(13) 0.0041(13) -0.0114(12)
N5 0.0259(14) 0.0310(17) 0.0295(16) -0.0061(14) 0.0007(13) -0.0063(12)
N6 0.0294(14) 0.0220(14) 0.0273(15) -0.0117(13) 0.0096(12) -0.0097(12)
O1 0.0314(13) 0.0435(15) 0.0353(13) -0.0263(13) -0.0008(11) -0.0111(11)
O2 0.0322(13) 0.0332(14) 0.0433(14) -0.0184(12) 0.0074(11) -0.0201(11)
O3 0.0200(10) 0.0218(11) 0.0210(10) -0.0123(10) 0.0044(9) -0.0114(9)
O4 0.0226(10) 0.0185(11) 0.0170(10) -0.0093(9) 0.0020(9) -0.0089(9)
O5 0.0253(11) 0.0185(11) 0.0268(12) -0.0093(10) 0.0011(10) -0.0059(9)
O6 0.0169(9) 0.0183(10) 0.0174(10) -0.0113(9) 0.0040(8) -0.0088(8)
O7 0.0242(11) 0.0197(11) 0.0231(11) -0.0109(10) 0.0052(9) -0.0116(9)
O8 0.0309(12) 0.0349(13) 0.0322(13) -0.0178(11) 0.0117(11) -0.0225(11)
O9 0.0237(11) 0.0269(12) 0.0303(12) -0.0170(11) 0.0043(10) -0.0062(9)
O10 0.0220(10) 0.0228(11) 0.0193(10) -0.0130(10) 0.0067(9) -0.0117(9)
O11 0.0238(11) 0.0238(12) 0.0397(13) -0.0185(11) -0.0002(10) -0.0065(9)
O12 0.0337(12) 0.0359(14) 0.0281(12) -0.0208(12) 0.0044(10) -0.0158(11)
O13 0.0213(10) 0.0171(11) 0.0279(11) -0.0109(10) 0.0003(9) -0.0082(9)
O1W 0.0489(17) 0.0450(17) 0.0334(14) -0.0117(14) 0.0099(13) -0.0059(13)

loop_
_atom_type_symbol
_atom_type_description
_atom_type_scat_dispersion_real
_atom_type_scat_dispersion_imag
_atom_type_scat_source
C C 0.0033 0.0016 'International Tables Vol C Tables 4.2.6.8 and 6.1.1.4'
H H 0.0000 0.0000 'International Tables Vol C Tables 4.2.6.8 and 6.1.1.4'
N N 0.0061 0.0033 'International Tables Vol C Tables 4.2.6.8 and 6.1.1.4'
O O 0.0106 0.0060 'International Tables Vol C Tables 4.2.6.8 and 6.1.1.4'
Mo Mo -1.6832 0.6857 'International Tables Vol C Tables 4.2.6.8 and 6.1.1.4'

loop_
_geom_angle_atom_site_label_1
_geom_angle_atom_site_label_2
_geom_angle_atom_site_label_3
_geom_angle
_geom_angle_site_symmetry_1
_geom_angle_site_symmetry_3
O1 Mo1 O2 105.07(12) . .
O1 Mo1 O13 101.12(10) . .
O2 Mo1 O13 101.05(10) . .
O1 Mo1 O3 152.19(10) . .
O2 Mo1 O3 97.21(9) . .
O13 Mo1 O3 90.53(8) . .
O1 Mo1 N1 84.96(10) . .
O2 Mo1 N1 91.94(10) . .
O13 Mo1 N1 163.56(9) . .
O3 Mo1 N1 77.76(8) . .
O1 Mo1 O4 89.14(9) . .
O2 Mo1 O4 165.76(9) . .
O13 Mo1 O4 74.77(8) . .
O3 Mo1 O4 69.50(7) . .
N1 Mo1 O4 90.19(8) . .
O5 Mo2 O7 103.62(10) . .
O5 Mo2 O4 103.14(9) . .
O7 Mo2 O4 101.45(8) . .
O5 Mo2 O6 103.26(9) . .
O7 Mo2 O6 99.01(8) . .
O4 Mo2 O6 141.48(8) . .
O5 Mo2 O3 97.15(9) . .
O7 Mo2 O3 159.14(8) . .
O4 Mo2 O3 75.40(7) . .
O6 Mo2 O3 73.91(7) . .
O5 Mo2 O6 178.29(8) . 2_366
O7 Mo2 O6 78.08(8) . 2_366
O4 Mo2 O6 76.63(7) . 2_366
O6 Mo2 O6 76.15(7) . 2_366
O3 Mo2 O6 81.15(7) . 2_366
O9 Mo3 O8 104.57(10) . .
O9 Mo3 O3 99.10(9) . 2_366
O8 Mo3 O3 104.47(9) . 2_366
O9 Mo3 O10 97.65(9) . .
O8 Mo3 O10 99.66(9) . .
O3 Mo3 O10 145.95(8) 2_366 .
O9 Mo3 O6 98.33(9) . 2_366
O8 Mo3 O6 156.96(9) . 2_366
O3 Mo3 O6 74.02(7) 2_366 2_366
O10 Mo3 O6 74.36(7) . 2_366
O9 Mo3 O7 169.03(9) . .
O8 Mo3 O7 85.86(9) . .
O3 Mo3 O7 81.24(8) 2_366 .
O10 Mo3 O7 76.90(7) . .
O6 Mo3 O7 71.14(7) 2_366 .
O12 Mo4 O11 104.74(10) . .
O12 Mo4 O10 96.82(9) . .
O11 Mo4 O10 99.78(9) . .
O12 Mo4 O13 99.87(10) . .
O11 Mo4 O13 95.77(9) . .
O10 Mo4 O13 153.44(7) . .
O12 Mo4 O4 91.42(9) . .
O11 Mo4 O4 162.72(9) . .
O10 Mo4 O4 84.02(7) . .
O13 Mo4 O4 75.09(7) . .
O12 Mo4 O6 162.65(9) . 2_366
O11 Mo4 O6 91.23(9) . 2_366
O10 Mo4 O6 73.40(7) . 2_366
O13 Mo4 O6 84.93(7) . 2_366
O4 Mo4 O6 73.58(7) . 2_366
N1 C1 N2 111.8(3) . .
N1 C1 H1 124.1 . .
N2 C1 H1 124.1 . .
C3 C2 N1 109.3(3) . .
C3 C2 H2 125.3 . .
N1 C2 H2 125.3 . .
C2 C3 N2 106.5(3) . .
C2 C3 H3 126.8 . .
N2 C3 H3 126.8 . .
N2 C4 C5 114.0(3) . .
N2 C4 H4A 108.7 . .
C5 C4 H4A 108.7 . .
N2 C4 H4B 108.7 . .
C5 C4 H4B 108.7 . .
H4A C4 H4B 107.6 . .
C4 C5 C6 109.1(3) . .
C4 C5 H5A 109.9 . .
C6 C5 H5A 109.9 . .
C4 C5 H5B 109.9 . .
C6 C5 H5B 109.9 . .
H5A C5 H5B 108.3 . .
C7 C6 C5 113.7(3) . .
C7 C6 H6A 108.8 . .
C5 C6 H6A 108.8 . .
C7 C6 H6B 108.8 . .
C5 C6 H6B 108.8 . .
H6A C6 H6B 107.7 . .
N3 C7 C6 111.9(3) . .
N3 C7 H7A 109.2 . .
C6 C7 H7A 109.2 . .
N3 C7 H7B 109.2 . .
C6 C7 H7B 109.2 . .
H7A C7 H7B 107.9 . .
N4 C8 N3 108.8(3) . .
N4 C8 H8 125.6 . .
N3 C8 H8 125.6 . .
C10 C9 N3 107.7(3) . .
C10 C9 H9 126.1 . .
N3 C9 H9 126.1 . .
C9 C10 N4 106.9(3) . .
C9 C10 H10 126.6 . .
N4 C10 H10 126.6 . .
N5 C11 N6 108.3(3) . .
N5 C11 H11 125.8 . .
N6 C11 H11 125.8 . .
N5 C12 C13 107.0(3) . .
N5 C12 H12 126.5 . .
C13 C12 H12 126.5 . .
C12 C13 N6 106.8(3) . .
C12 C13 H13 126.6 . .
N6 C13 H13 126.6 . .
N6 C14 C15 111.3(3) . .
N6 C14 H14A 109.4 . .
C15 C14 H14A 109.4 . .
N6 C14 H14B 109.4 . .
C15 C14 H14B 109.4 . .
H14A C14 H14B 108.0 . .
C14 C15 C15 111.7(3) . 2_285
C14 C15 H15A 109.3 . .
C15 C15 H15A 109.3 2_285 .
C14 C15 H15B 109.3 . .
C15 C15 H15B 109.3 2_285 .
H15A C15 H15B 108.0 . .
C1 N1 C2 105.4(3) . .
C1 N1 Mo1 125.5(2) . .
C2 N1 Mo1 129.14(19) . .
C1 N2 C3 107.1(2) . .
C1 N2 C4 125.3(3) . .
C3 N2 C4 127.6(3) . .
C8 N3 C9 108.0(3) . .
C8 N3 C7 126.1(3) . .
C9 N3 C7 125.8(3) . .
C8 N4 C10 108.7(3) . .
C8 N4 H4 125.7 . .
C10 N4 H4 125.7 . .
C11 N5 C12 109.4(3) . .
C11 N5 H5 125.3 . .
C12 N5 H5 125.3 . .
C11 N6 C13 108.4(3) . .
C11 N6 C14 125.1(3) . .
C13 N6 C14 126.2(3) . .
Mo3 O3 Mo1 150.12(10) 2_366 .
Mo3 O3 Mo2 104.48(8) 2_366 .
Mo1 O3 Mo2 105.37(8) . .
Mo2 O4 Mo4 113.30(9) . .
Mo2 O4 Mo1 109.09(8) . .
Mo4 O4 Mo1 91.31(7) . .
Mo2 O6 Mo3 102.57(8) . 2_366
Mo2 O6 Mo4 153.57(10) . 2_366
Mo3 O6 Mo4 93.17(6) 2_366 2_366
Mo2 O6 Mo2 103.85(7) . 2_366
Mo3 O6 Mo2 96.82(7) 2_366 2_366
Mo4 O6 Mo2 95.06(7) 2_366 2_366
Mo2 O7 Mo3 113.87(9) . .
Mo4 O10 Mo3 113.43(9) . .
Mo1 O13 Mo4 115.56(10) . .
H1WA O1W H1WB 102.6 . .

loop_
_geom_bond_atom_site_label_1
_geom_bond_atom_site_label_2
_geom_bond_distance
_geom_bond_site_symmetry_2
Mo1 O1 1.700(2) .
Mo1 O2 1.706(2) .
Mo1 O13 1.891(2) .
Mo1 O3 2.1044(19) .
Mo1 N1 2.225(2) .
Mo1 O4 2.2961(19) .
Mo2 O5 1.697(2) .
Mo2 O7 1.7465(19) .
Mo2 O4 1.8942(18) .
Mo2 O6 1.9483(18) .
Mo2 O3 2.1969(19) .
Mo2 O6 2.4165(19) 2_366
Mo3 O9 1.706(2) .
Mo3 O8 1.707(2) .
Mo3 O3 1.9152(18) 2_366
Mo3 O10 1.9595(19) .
Mo3 O6 2.2182(18) 2_366
Mo3 O7 2.373(2) .
Mo4 O12 1.703(2) .
Mo4 O11 1.715(2) .
Mo4 O10 1.9430(19) .
Mo4 O13 1.9455(19) .
Mo4 O4 2.2417(19) .
Mo4 O6 2.2726(18) 2_366
C1 N1 1.321(4) .
C1 N2 1.331(4) .
C1 H1 0.9300 .
C2 C3 1.351(5) .
C2 N1 1.377(4) .
C2 H2 0.9300 .
C3 N2 1.372(4) .
C3 H3 0.9300 .
C4 N2 1.470(4) .
C4 C5 1.509(4) .
C4 H4A 0.9700 .
C4 H4B 0.9700 .
C5 C6 1.531(4) .
C5 H5A 0.9700 .
C5 H5B 0.9700 .
C6 C7 1.514(5) .
C6 H6A 0.9700 .
C6 H6B 0.9700 .
C7 N3 1.470(4) .
C7 H7A 0.9700 .
C7 H7B 0.9700 .
C8 N4 1.316(4) .
C8 N3 1.332(4) .
C8 H8 0.9300 .
C9 C10 1.346(5) .
C9 N3 1.353(4) .
C9 H9 0.9300 .
C10 N4 1.360(5) .
C10 H10 0.9300 .
C11 N5 1.315(4) .
C11 N6 1.321(4) .
C11 H11 0.9300 .
C12 N5 1.345(5) .
C12 C13 1.349(5) .
C12 H12 0.9300 .
C13 N6 1.364(4) .
C13 H13 0.9300 .
C14 N6 1.458(4) .
C14 C15 1.503(4) .
C14 H14A 0.9700 .
C14 H14B 0.9700 .
C15 C15 1.504(6) 2_285
C15 H15A 0.9700 .
C15 H15B 0.9700 .
N4 H4 0.8600 .
N5 H5 0.8600 .
O3 Mo3 1.9152(18) 2_366
O6 Mo3 2.2182(18) 2_366
O6 Mo4 2.2726(18) 2_366
O6 Mo2 2.4165(19) 2_366
O1W H1WA 1.0020 .
O1W H1WB 0.9738 .

loop_
_geom_hbond_atom_site_label_D
_geom_hbond_atom_site_label_H
_geom_hbond_atom_site_label_A
_geom_hbond_distance_DH
_geom_hbond_distance_HA
_geom_hbond_distance_DA
_geom_hbond_angle_DHA
_geom_hbond_site_symmetry_A
N4 H4 O10 0.86 1.89 2.744(3) 172.7 2_275
N5 H5 O11 0.86 1.89 2.751(4) 174.2 2_366
O1W H1WB O12 0.97 1.93 2.902(3) 176.8 2_365
O1W H1WA O4 1.00 1.94 2.906(3) 161.1 .

loop_
_geom_torsion_atom_site_label_1
_geom_torsion_atom_site_label_2
_geom_torsion_atom_site_label_3
_geom_torsion_atom_site_label_4
_geom_torsion
_geom_torsion_site_symmetry_1
_geom_torsion_site_symmetry_4
N1 C2 C3 N2 0.3(4) . .
N2 C4 C5 C6 176.5(3) . .
C4 C5 C6 C7 172.1(3) . .
C5 C6 C7 N3 -54.8(4) . .
N3 C9 C10 N4 0.0(5) . .
N5 C12 C13 N6 -0.3(4) . .
N6 C14 C15 C15 -180.0(4) . 2_285
N2 C1 N1 C2 -1.0(4) . .
N2 C1 N1 Mo1 179.26(19) . .
C3 C2 N1 C1 0.4(4) . .
C3 C2 N1 Mo1 -179.9(2) . .
O1 Mo1 N1 C1 147.6(3) . .
O2 Mo1 N1 C1 42.7(3) . .
O13 Mo1 N1 C1 -99.7(4) . .
O3 Mo1 N1 C1 -54.3(2) . .
O4 Mo1 N1 C1 -123.3(2) . .
O1 Mo1 N1 C2 -32.1(3) . .
O2 Mo1 N1 C2 -137.0(3) . .
O13 Mo1 N1 C2 80.6(4) . .
O3 Mo1 N1 C2 126.0(3) . .
O4 Mo1 N1 C2 57.0(3) . .
N1 C1 N2 C3 1.2(4) . .
N1 C1 N2 C4 -176.8(3) . .
C2 C3 N2 C1 -0.9(4) . .
C2 C3 N2 C4 177.1(3) . .
C5 C4 N2 C1 -104.1(4) . .
C5 C4 N2 C3 78.3(4) . .
N4 C8 N3 C9 -0.7(4) . .
N4 C8 N3 C7 174.0(3) . .
C10 C9 N3 C8 0.4(4) . .
C10 C9 N3 C7 -174.3(3) . .
C6 C7 N3 C8 -51.7(4) . .
C6 C7 N3 C9 122.2(4) . .
N3 C8 N4 C10 0.7(4) . .
C9 C10 N4 C8 -0.5(5) . .
N6 C11 N5 C12 -0.4(3) . .
C13 C12 N5 C11 0.4(4) . .
N5 C11 N6 C13 0.3(3) . .
N5 C11 N6 C14 -174.3(3) . .
C12 C13 N6 C11 0.0(3) . .
C12 C13 N6 C14 174.5(3) . .
C15 C14 N6 C11 95.5(4) . .
C15 C14 N6 C13 -78.2(4) . .
O1 Mo1 O3 Mo3 140.7(2) . 2_366
O2 Mo1 O3 Mo3 -2.6(2) . 2_366
O13 Mo1 O3 Mo3 -103.8(2) . 2_366
N1 Mo1 O3 Mo3 87.8(2) . 2_366
O4 Mo1 O3 Mo3 -177.3(2) . 2_366
O1 Mo1 O3 Mo2 -36.4(2) . .
O2 Mo1 O3 Mo2 -179.71(10) . .
O13 Mo1 O3 Mo2 79.09(9) . .
N1 Mo1 O3 Mo2 -89.28(9) . .
O4 Mo1 O3 Mo2 5.57(7) . .
O5 Mo2 O3 Mo3 -83.29(10) . 2_366
O7 Mo2 O3 Mo3 91.1(2) . 2_366
O4 Mo2 O3 Mo3 174.93(11) . 2_366
O6 Mo2 O3 Mo3 18.51(8) . 2_366
O6 Mo2 O3 Mo3 96.54(9) 2_366 2_366
O5 Mo2 O3 Mo1 95.23(10) . .
O7 Mo2 O3 Mo1 -90.4(2) . .
O4 Mo2 O3 Mo1 -6.54(8) . .
O6 Mo2 O3 Mo1 -162.97(10) . .
O6 Mo2 O3 Mo1 -84.93(8) 2_366 .
O5 Mo2 O4 Mo4 171.93(9) . .
O7 Mo2 O4 Mo4 64.84(11) . .
O6 Mo2 O4 Mo4 -55.89(16) . .
O3 Mo2 O4 Mo4 -93.98(9) . .
O6 Mo2 O4 Mo4 -9.81(7) 2_366 .
O5 Mo2 O4 Mo1 -87.96(10) . .
O7 Mo2 O4 Mo1 164.94(9) . .
O6 Mo2 O4 Mo1 44.21(16) . .
O3 Mo2 O4 Mo1 6.12(8) . .
O6 Mo2 O4 Mo1 90.29(9) 2_366 .
O12 Mo4 O4 Mo2 -160.54(11) . .
O11 Mo4 O4 Mo2 40.0(3) . .
O10 Mo4 O4 Mo2 -63.83(10) . .
O13 Mo4 O4 Mo2 99.62(10) . .
O6 Mo4 O4 Mo2 10.59(8) 2_366 .
O12 Mo4 O4 Mo1 87.99(9) . .
O11 Mo4 O4 Mo1 -71.5(3) . .
O10 Mo4 O4 Mo1 -175.30(8) . .
O13 Mo4 O4 Mo1 -11.85(7) . .
O6 Mo4 O4 Mo1 -100.88(7) 2_366 .
O1 Mo1 O4 Mo2 155.20(11) . .
O2 Mo1 O4 Mo2 -28.4(4) . .
O13 Mo1 O4 Mo2 -103.03(11) . .
O3 Mo1 O4 Mo2 -6.60(8) . .
N1 Mo1 O4 Mo2 70.24(10) . .
O1 Mo1 O4 Mo4 -89.55(9) . .
O2 Mo1 O4 Mo4 86.8(4) . .
O13 Mo1 O4 Mo4 12.22(7) . .
O3 Mo1 O4 Mo4 108.65(8) . .
N1 Mo1 O4 Mo4 -174.51(8) . .
O5 Mo2 O6 Mo3 77.95(10) . 2_366
O7 Mo2 O6 Mo3 -175.65(8) . 2_366
O4 Mo2 O6 Mo3 -54.19(15) . 2_366
O3 Mo2 O6 Mo3 -15.78(7) . 2_366
O6 Mo2 O6 Mo3 -100.39(9) 2_366 2_366
O5 Mo2 O6 Mo4 -47.2(2) . 2_366
O7 Mo2 O6 Mo4 59.2(2) . 2_366
O4 Mo2 O6 Mo4 -179.36(17) . 2_366
O3 Mo2 O6 Mo4 -140.9(2) . 2_366
O6 Mo2 O6 Mo4 134.4(2) 2_366 2_366
O5 Mo2 O6 Mo2 178.35(9) . 2_366
O7 Mo2 O6 Mo2 -75.26(9) . 2_366
O4 Mo2 O6 Mo2 46.20(15) . 2_366
O3 Mo2 O6 Mo2 84.62(8) . 2_366
O6 Mo2 O6 Mo2 0.0 2_366 2_366
O5 Mo2 O7 Mo3 -177.94(10) . .
O4 Mo2 O7 Mo3 -71.21(11) . .
O6 Mo2 O7 Mo3 75.96(10) . .
O3 Mo2 O7 Mo3 7.8(3) . .
O6 Mo2 O7 Mo3 2.30(8) 2_366 .
O9 Mo3 O7 Mo2 14.0(5) . .
O8 Mo3 O7 Mo2 176.05(12) . .
O3 Mo3 O7 Mo2 -78.60(11) 2_366 .
O10 Mo3 O7 Mo2 75.12(10) . .
O6 Mo3 O7 Mo2 -2.59(9) 2_366 .
O12 Mo4 O10 Mo3 -174.51(10) . .
O11 Mo4 O10 Mo3 -68.21(11) . .
O13 Mo4 O10 Mo3 56.8(2) . .
O4 Mo4 O10 Mo3 94.76(9) . .
O6 Mo4 O10 Mo3 20.15(8) 2_366 .
O9 Mo3 O10 Mo4 75.99(11) . .
O8 Mo3 O10 Mo4 -177.73(10) . .
O3 Mo3 O10 Mo4 -42.93(19) 2_366 .
O6 Mo3 O10 Mo4 -20.56(9) 2_366 .
O7 Mo3 O10 Mo4 -94.33(10) . .
O1 Mo1 O13 Mo4 70.34(13) . .
O2 Mo1 O13 Mo4 178.30(11) . .
O3 Mo1 O13 Mo4 -84.25(11) . .
N1 Mo1 O13 Mo4 -40.1(4) . .
O4 Mo1 O13 Mo4 -15.68(9) . .
O12 Mo4 O13 Mo1 -72.79(12) . .
O11 Mo4 O13 Mo1 -178.88(11) . .
O10 Mo4 O13 Mo1 55.4(2) . .
O4 Mo4 O13 Mo1 16.05(9) . .
O6 Mo4 O13 Mo1 90.39(10) 2_366 .
